data_7051217
loop_
_publ_author_name
'Gabbai, Fran\,cois'
'Gardinier, James R.'

_publ_section_title
;
Reaction of N,N'-bis(mesityl)ethylenediamine with triethylaluminum.
Formation of ten-membered aluminum amide heterocycles
;
_journal_name_full 'New Journal of Chemistry'
_journal_paper_doi 10.1039/b106488f
_journal_year 2001
_chemical_formula_sum 'C54 H72 Al2 N6'
_chemical_formula_weight 859.14
_chemical_name_common
;
1,6-bis(pyridine)-1,6-diethyl-2,5,7,10-tetramesityl
-1,6-diala-2,5,7,10-tetraaza-cylodecane
;
_space_group_IT_number 14
_symmetry_cell_setting monoclinic
_symmetry_space_group_name_Hall '-P 2ybc'
_symmetry_space_group_name_H-M 'P 1 21/c 1'
_cell_angle_alpha 90.00
_cell_angle_beta 94.0710(10)
_cell_angle_gamma 90.00
_cell_formula_units_Z 2
_cell_length_a 8.9097(6)
_cell_length_b 16.3759(11)
_cell_length_c 16.7141(11)
_cell_measurement_temperature 110(2)
_cell_volume 2432.5(3)
_diffrn_ambient_temperature 293(2)
_exptl_crystal_density_diffrn 1.173
_cod_depositor_comments
;
The following automatic conversions were performed:
'_symmetry_cell_setting' value 'Monoclinic' changed to 'monoclinic'
according to '/home/saulius/struct/CIF-dictionaries/cif_core.dic'
dictionary named 'cif_core.dic' version 2.4.1 from 2010-06-29.

Automatic conversion script
Id: cif_fix_enum 1527 2010-12-29 10:47:43Z saulius 
;
_cod_original_sg_symbol_H-M 'P 21/c'
_cod_database_code 7051217

loop_
_symmetry_equiv_pos_as_xyz
'x, y, z'
'-x, y+1/2, -z+1/2'
'-x, -y, -z'
'x, -y-1/2, z-1/2'

loop_
_atom_site_label
_atom_site_type_symbol
_atom_site_fract_x
_atom_site_fract_y
_atom_site_fract_z
_atom_site_U_iso_or_equiv
_atom_site_adp_type
_atom_site_occupancy
_atom_site_symmetry_multiplicity
_atom_site_calc_flag
_atom_site_refinement_flags
_atom_site_disorder_assembly
_atom_site_disorder_group
Al1 Al 0.59519(6) 0.12711(4) 0.10884(3) 0.0253(2) Uani 1 1 d . . .
N1 N 0.56332(19) 0.02553(11) 0.15297(10) 0.0283(4) Uani 1 1 d . . .
N2 N 0.58319(19) 0.13409(10) -0.00102(10) 0.0277(4) Uani 1 1 d . . .
N3 N 0.41115(19) 0.18823(10) 0.14090(10) 0.0280(4) Uani 1 1 d . . .
C1 C 0.7576(2) 0.19430(13) 0.16158(13) 0.0304(5) Uani 1 1 d . . .
H1A H 0.7583 0.1855 0.2190 0.037 Uiso 1 1 calc R . .
H1B H 0.8529 0.1745 0.1445 0.037 Uiso 1 1 calc R . .
C2 C 0.7495(3) 0.28753(14) 0.14590(16) 0.0402(5) Uani 1 1 d . . .
H2A H 0.8334 0.3139 0.1744 0.060 Uiso 1 1 calc R . .
H2B H 0.6574 0.3087 0.1641 0.060 Uiso 1 1 calc R . .
H2C H 0.7525 0.2977 0.0895 0.060 Uiso 1 1 calc R . .
C3 C 0.6156(2) 0.00283(12) 0.23252(12) 0.0284(5) Uani 1 1 d . . .
C4 C 0.5172(2) -0.00239(12) 0.29522(13) 0.0306(5) Uani 1 1 d . . .
C5 C 0.5739(3) -0.02431(14) 0.37235(13) 0.0344(5) Uani 1 1 d . . .
H5A H 0.5077 -0.0289 0.4127 0.041 Uiso 1 1 calc R . .
C6 C 0.7255(3) -0.03947(13) 0.39079(13) 0.0345(5) Uani 1 1 d . . .
C7 C 0.8205(2) -0.03526(13) 0.32868(13) 0.0322(5) Uani 1 1 d . . .
H7A H 0.9223 -0.0461 0.3397 0.039 Uiso 1 1 calc R . .
C8 C 0.7693(2) -0.01548(12) 0.25058(12) 0.0295(5) Uani 1 1 d . . .
C9 C 0.3509(2) 0.01697(15) 0.28183(13) 0.0359(5) Uani 1 1 d . . .
H9A H 0.3035 0.0100 0.3312 0.054 Uiso 1 1 calc R . .
H9B H 0.3054 -0.0192 0.2420 0.054 Uiso 1 1 calc R . .
H9C H 0.3385 0.0724 0.2639 0.054 Uiso 1 1 calc R . .
C10 C 0.7875(3) -0.05790(17) 0.47545(14) 0.0459(6) Uani 1 1 d . . .
H10A H 0.8941 -0.0664 0.4760 0.069 Uiso 1 1 calc R . .
H10B H 0.7403 -0.1062 0.4944 0.069 Uiso 1 1 calc R . .
H10C H 0.7674 -0.0128 0.5097 0.069 Uiso 1 1 calc R . .
C11 C 0.8794(2) -0.01663(14) 0.18640(13) 0.0348(5) Uani 1 1 d . . .
H11A H 0.9778 -0.0301 0.2099 0.052 Uiso 1 1 calc R . .
H11B H 0.8822 0.0362 0.1617 0.052 Uiso 1 1 calc R . .
H11C H 0.8487 -0.0567 0.1467 0.052 Uiso 1 1 calc R . .
C12 C 0.4765(2) 0.09084(13) -0.05723(12) 0.0298(5) Uani 1 1 d . . .
H12A H 0.4198 0.1310 -0.0896 0.036 Uiso 1 1 calc R . .
H12B H 0.4058 0.0612 -0.0265 0.036 Uiso 1 1 calc R . .
C13 C 0.4517(2) -0.03053(13) 0.11358(12) 0.0302(5) Uani 1 1 d . . .
H13A H 0.3753 0.0011 0.0831 0.036 Uiso 1 1 calc R . .
H13B H 0.4027 -0.0608 0.1542 0.036 Uiso 1 1 calc R . .
C14 C 0.6876(2) 0.18572(12) -0.03963(11) 0.0264(4) Uani 1 1 d . . .
C15 C 0.8368(2) 0.16102(12) -0.04701(12) 0.0276(4) Uani 1 1 d . . .
C16 C 0.9377(2) 0.21326(13) -0.08158(12) 0.0296(5) Uani 1 1 d . . .
H16A H 1.0364 0.1960 -0.0855 0.035 Uiso 1 1 calc R . .
C17 C 0.8959(2) 0.29019(13) -0.11033(11) 0.0294(5) Uani 1 1 d . . .
C18 C 0.7475(2) 0.31408(12) -0.10326(12) 0.0300(5) Uani 1 1 d . . .
H18A H 0.7164 0.3650 -0.1227 0.036 Uiso 1 1 calc R . .
C19 C 0.6435(2) 0.26409(12) -0.06794(12) 0.0289(5) Uani 1 1 d . . .
C20 C 0.8954(2) 0.07892(13) -0.01842(13) 0.0337(5) Uani 1 1 d . . .
H20A H 0.9994 0.0740 -0.0291 0.050 Uiso 1 1 calc R . .
H20B H 0.8384 0.0365 -0.0461 0.050 Uiso 1 1 calc R . .
H20C H 0.8856 0.0740 0.0382 0.050 Uiso 1 1 calc R . .
C21 C 1.0084(2) 0.34560(14) -0.14610(13) 0.0345(5) Uani 1 1 d . . .
H21A H 1.1040 0.3185 -0.1456 0.052 Uiso 1 1 calc R . .
H21B H 1.0187 0.3949 -0.1151 0.052 Uiso 1 1 calc R . .
H21C H 0.9741 0.3587 -0.2003 0.052 Uiso 1 1 calc R . .
C22 C 0.4901(2) 0.29797(14) -0.05482(14) 0.0345(5) Uani 1 1 d . . .
H22A H 0.4804 0.3514 -0.0782 0.052 Uiso 1 1 calc R . .
H22B H 0.4778 0.3015 0.0017 0.052 Uiso 1 1 calc R . .
H22C H 0.4143 0.2627 -0.0795 0.052 Uiso 1 1 calc R . .
C23 C 0.2832(2) 0.19345(13) 0.09330(13) 0.0311(5) Uani 1 1 d . . .
H23A H 0.2801 0.1700 0.0425 0.037 Uiso 1 1 calc R . .
C24 C 0.1559(2) 0.23245(14) 0.11716(14) 0.0350(5) Uani 1 1 d . . .
H24A H 0.0687 0.2345 0.0832 0.042 Uiso 1 1 calc R . .
C25 C 0.1604(2) 0.26809(14) 0.19180(14) 0.0373(5) Uani 1 1 d . . .
H25A H 0.0761 0.2943 0.2093 0.045 Uiso 1 1 calc R . .
C26 C 0.2924(3) 0.26427(14) 0.24036(14) 0.0378(5) Uani 1 1 d . . .
H26A H 0.2988 0.2891 0.2905 0.045 Uiso 1 1 calc R . .
C27 C 0.4142(2) 0.22340(14) 0.21379(13) 0.0333(5) Uani 1 1 d . . .
H27A H 0.5017 0.2199 0.2474 0.040 Uiso 1 1 calc R . .

loop_
_atom_site_aniso_label
_atom_site_aniso_U_11
_atom_site_aniso_U_22
_atom_site_aniso_U_33
_atom_site_aniso_U_23
_atom_site_aniso_U_13
_atom_site_aniso_U_12
Al1 0.0267(4) 0.0269(4) 0.0225(4) -0.0011(2) 0.0022(3) 0.0006(2)
N1 0.0317(9) 0.0296(9) 0.0234(9) -0.0016(7) 0.0000(7) -0.0019(7)
N2 0.0310(9) 0.0291(9) 0.0231(9) -0.0008(6) 0.0024(7) 0.0001(6)
N3 0.0297(9) 0.0286(9) 0.0259(9) 0.0000(7) 0.0034(7) 0.0003(6)
C1 0.0282(10) 0.0334(11) 0.0297(11) -0.0010(8) 0.0015(8) 0.0011(8)
C2 0.0377(12) 0.0330(12) 0.0491(14) -0.0038(10) -0.0026(10) -0.0035(9)
C3 0.0359(11) 0.0226(10) 0.0269(10) -0.0011(8) 0.0039(8) -0.0021(8)
C4 0.0375(11) 0.0251(10) 0.0296(11) -0.0030(8) 0.0047(8) -0.0060(8)
C5 0.0447(12) 0.0308(11) 0.0284(11) -0.0022(8) 0.0089(9) -0.0097(9)
C6 0.0461(12) 0.0301(11) 0.0271(11) 0.0022(8) 0.0016(9) -0.0069(9)
C7 0.0373(11) 0.0267(11) 0.0322(11) 0.0013(8) -0.0003(9) -0.0012(8)
C8 0.0358(11) 0.0240(10) 0.0288(10) -0.0003(8) 0.0039(8) -0.0008(8)
C9 0.0370(11) 0.0390(12) 0.0326(11) -0.0047(9) 0.0090(9) -0.0014(9)
C10 0.0515(14) 0.0546(15) 0.0309(12) 0.0091(10) -0.0021(10) -0.0106(11)
C11 0.0354(11) 0.0379(12) 0.0314(11) 0.0035(9) 0.0049(9) 0.0071(9)
C12 0.0312(10) 0.0302(11) 0.0277(10) -0.0020(8) -0.0002(8) 0.0020(8)
C13 0.0328(10) 0.0305(11) 0.0270(10) -0.0021(8) 0.0014(8) -0.0015(8)
C14 0.0323(10) 0.0263(10) 0.0206(9) -0.0014(7) 0.0015(8) 0.0011(8)
C15 0.0337(10) 0.0264(10) 0.0226(9) 0.0003(8) 0.0009(8) 0.0049(8)
C16 0.0295(10) 0.0328(11) 0.0263(10) -0.0012(8) 0.0012(8) 0.0048(8)
C17 0.0350(11) 0.0303(11) 0.0228(10) -0.0002(8) 0.0010(8) 0.0002(8)
C18 0.0377(11) 0.0257(10) 0.0266(10) 0.0018(8) 0.0020(8) 0.0045(8)
C19 0.0329(11) 0.0290(11) 0.0245(10) -0.0002(8) 0.0008(8) 0.0049(8)
C20 0.0350(11) 0.0285(11) 0.0378(12) 0.0040(9) 0.0049(9) 0.0065(8)
C21 0.0347(11) 0.0371(12) 0.0315(11) 0.0023(9) 0.0019(9) -0.0020(9)
C22 0.0364(11) 0.0313(11) 0.0362(12) 0.0044(9) 0.0044(9) 0.0082(8)
C23 0.0290(10) 0.0349(11) 0.0292(11) 0.0003(8) 0.0015(8) -0.0026(8)
C24 0.0271(10) 0.0411(13) 0.0369(12) 0.0029(9) 0.0030(9) 0.0001(8)
C25 0.0331(11) 0.0344(12) 0.0453(13) -0.0007(10) 0.0102(9) 0.0043(9)
C26 0.0397(12) 0.0408(13) 0.0334(12) -0.0078(9) 0.0058(9) 0.0030(9)
C27 0.0330(11) 0.0384(12) 0.0286(11) -0.0036(9) 0.0016(8) 0.0005(9)

loop_
_geom_bond_atom_site_label_1
_geom_bond_atom_site_label_2
_geom_bond_distance
_geom_bond_site_symmetry_2
_geom_bond_publ_flag
Al1 N2 1.8352(18) . ?
Al1 N1 1.8499(18) . ?
Al1 C1 1.975(2) . ?
Al1 N3 2.0255(18) . ?
N1 C3 1.427(3) . ?
N1 C13 1.474(3) . ?
N2 C14 1.443(3) . ?
N2 C12 1.470(3) . ?
N3 C23 1.346(3) . ?
N3 C27 1.346(3) . ?
C1 C2 1.550(3) . ?
C3 C8 1.414(3) . ?
C3 C4 1.416(3) . ?
C4 C5 1.398(3) . ?
C4 C9 1.516(3) . ?
C5 C6 1.386(3) . ?
C6 C7 1.387(3) . ?
C6 C10 1.513(3) . ?
C7 C8 1.390(3) . ?
C8 C11 1.504(3) . ?
C12 C13 1.535(3) 3_655 ?
C13 C12 1.535(3) 3_655 ?
C14 C15 1.404(3) . ?
C14 C19 1.414(3) . ?
C15 C16 1.396(3) . ?
C15 C20 1.508(3) . ?
C16 C17 1.390(3) . ?
C17 C18 1.392(3) . ?
C17 C21 1.507(3) . ?
C18 C19 1.398(3) . ?
C19 C22 1.506(3) . ?
C23 C24 1.385(3) . ?
C24 C25 1.375(3) . ?
C25 C26 1.383(3) . ?
C26 C27 1.375(3) . ?
